data_4126684
loop_
_publ_author_name
'Arlow, Sophie I.'
'Hartwig, John F.'

_publ_section_title
;
 Synthesis, Characterization, and Reactivity of Palladium Fluoroenolate
 Complexes.
;
_journal_name_full 'Journal of the American Chemical Society'
_journal_paper_doi 10.1021/jacs.7b09949
_journal_year 2017
_chemical_formula_sum 'C43 H37 Br F2 O3 P2 Pd'
_chemical_formula_weight 887.97
_chemical_name_common SA-V237
_chemical_name_systematic hartwig114
_space_group.centring_type P

_space_group_crystal_system monoclinic
_space_group_IT_number 14
_space_group_name_Hall '-P 2ybc'
_space_group_name_H-M_alt 'P 1 21/c 1'
_symmetry_space_group_name_Hall '-P 2ybc'
_symmetry_space_group_name_H-M 'P 1 21/c 1'
_atom_sites_solution_hydrogens geom
_atom_sites_solution_primary iterative
_atom_sites_solution_secondary difmap
_audit_creation_method SHELXL-2014/7
_cell_angle_alpha 90
_cell_angle_beta 109.9770(10)
_cell_angle_gamma 90
_cell_formula_units_Z 4
_cell_length_a 18.0490(10)
_cell_length_b 10.5004(6)
_cell_length_c 23.2270(12)
_cell_measurement_reflns_used 9554
_cell_measurement_temperature 100(2)
_cell_measurement_theta_max 25.34
_cell_measurement_theta_min 2.40
_cell_volume 4137.2(4)
_computing_cell_refinement 'Bruker SAINT'
_computing_data_collection 'Bruker APEX2'
_computing_data_reduction 'Bruker SAINT'
_computing_molecular_graphics ORTEP-32
_computing_publication_material WinGX
_computing_structure_refinement SHELXL-2014
_computing_structure_solution SHELXT-2014
_diffrn_ambient_temperature 100(2)
_diffrn_detector_area_resol_mean 8.366
_diffrn_measured_fraction_theta_full 1.000
_diffrn_measured_fraction_theta_max 0.999
_diffrn_measurement_device_type 'Bruker APEX-I CCD'
_diffrn_measurement_method '\f and \w scans'
_diffrn_radiation_type MoK\a
_diffrn_radiation_wavelength 0.71073
_diffrn_reflns_av_R_equivalents 0.0395
_diffrn_reflns_av_unetI/netI 0.0177
_diffrn_reflns_Laue_measured_fraction_full 1.000
_diffrn_reflns_Laue_measured_fraction_max 0.999
_diffrn_reflns_limit_h_max 21
_diffrn_reflns_limit_h_min -21
_diffrn_reflns_limit_k_max 12
_diffrn_reflns_limit_k_min -12
_diffrn_reflns_limit_l_max 27
_diffrn_reflns_limit_l_min -27
_diffrn_reflns_number 92271
_diffrn_reflns_point_group_measured_fraction_full 1.000
_diffrn_reflns_point_group_measured_fraction_max 0.999
_diffrn_reflns_theta_full 25.000
_diffrn_reflns_theta_max 25.365
_diffrn_reflns_theta_min 1.842
_diffrn_source 'fine focus sealed tube'
_exptl_absorpt_coefficient_mu 1.537
_exptl_absorpt_correction_T_max 0.862
_exptl_absorpt_correction_T_min 0.788
_exptl_absorpt_correction_type multi-scan
_exptl_absorpt_process_details SADABS
_exptl_crystal_colour orange
_exptl_crystal_density_diffrn 1.426
_exptl_crystal_description prism
_exptl_crystal_F_000 1792
_exptl_crystal_size_max 0.080
_exptl_crystal_size_mid 0.060
_exptl_crystal_size_min 0.040
_refine_diff_density_max 0.969
_refine_diff_density_min -0.539
_refine_diff_density_rms 0.077
_refine_ls_extinction_method none
_refine_ls_goodness_of_fit_ref 1.090
_refine_ls_hydrogen_treatment constr
_refine_ls_matrix_type full
_refine_ls_number_parameters 472
_refine_ls_number_reflns 7584
_refine_ls_number_restraints 0
_refine_ls_restrained_S_all 1.090
_refine_ls_R_factor_all 0.0367
_refine_ls_R_factor_gt 0.0298
_refine_ls_shift/su_max 0.001
_refine_ls_shift/su_mean 0.000
_refine_ls_structure_factor_coef Fsqd
_refine_ls_weighting_details 'w=1/[\s^2^(Fo^2^)+(0.0284P)^2^+7.8275P] where P=(Fo^2^+2Fc^2^)/3'
_refine_ls_weighting_scheme calc
_refine_ls_wR_factor_gt 0.0681
_refine_ls_wR_factor_ref 0.0724
_reflns_Friedel_coverage 0.000
_reflns_number_gt 6657
_reflns_number_total 7584
_reflns_threshold_expression 'I > 2\s(I)'
_cod_data_source_file ja7b09949_si_006.cif
_cod_data_source_block hartwig114
_cod_depositor_comments
;
The following automatic conversions were performed:

'_space_group.centring_type' value 'primitive' was replaced with the
value 'P' as specified in the replacement file
'/home/antanas/src/cod-tools/trunk/data/replacement-values/replacement_values.lst'.

Automatic conversion script
Id: cif_fix_values 5642 2017-10-24 12:04:52Z antanas 
;
_cod_original_cell_volume 4137.1(4)
_cod_database_code 4126684
_shelx_shelxl_version_number 2014/7
_shelx_space_group_comment
; 
The symmetry employed for this shelxl refinement is uniquely defined 
by the following loop, which should always be used as a source of 
symmetry information in preference to the above space-group names. 
They are only intended as comments. 
;
_shelx_estimated_absorpt_t_min 0.887
_shelx_estimated_absorpt_t_max 0.941

loop_
_space_group_symop_operation_xyz
'x, y, z'
'-x, y+1/2, -z+1/2'
'-x, -y, -z'
'x, -y-1/2, z-1/2'

loop_
_atom_site_label
_atom_site_type_symbol
_atom_site_fract_x
_atom_site_fract_y
_atom_site_fract_z
_atom_site_U_iso_or_equiv
_atom_site_adp_type
_atom_site_occupancy
_atom_site_site_symmetry_order
_atom_site_calc_flag
_atom_site_refinement_flags_posn
_atom_site_refinement_flags_adp
C1 C 0.45462(15) 0.7763(3) 0.38676(11) 0.0169(5) Uani 1 1 d . .
C2 C 0.46785(15) 0.9025(3) 0.40641(12) 0.0188(6) Uani 1 1 d . .
H2 H 0.4270 0.9637 0.3915 0.023 Uiso 1 1 calc R U
C3 C 0.54082(17) 0.9393(3) 0.44789(12) 0.0246(6) Uani 1 1 d . .
H3 H 0.5498 1.0256 0.4606 0.030 Uiso 1 1 calc R U
C4 C 0.60005(18) 0.8503(3) 0.47045(14) 0.0310(7) Uani 1 1 d . .
H4 H 0.6498 0.8754 0.4986 0.037 Uiso 1 1 calc R U
C5 C 0.58674(18) 0.7241(3) 0.45189(15) 0.0342(8) Uani 1 1 d . .
H5 H 0.6273 0.6628 0.4677 0.041 Uiso 1 1 calc R U
C6 C 0.51445(16) 0.6873(3) 0.41036(14) 0.0248(6) Uani 1 1 d . .
H6 H 0.5057 0.6008 0.3980 0.030 Uiso 1 1 calc R U
C7 C 0.38421(15) 0.6233(2) 0.27978(11) 0.0159(5) Uani 1 1 d . .
C8 C 0.33720(16) 0.5165(3) 0.25785(12) 0.0199(6) Uani 1 1 d . .
H8 H 0.2939 0.4998 0.2711 0.024 Uiso 1 1 calc R U
C9 C 0.35315(17) 0.4339(3) 0.21666(13) 0.0245(6) Uani 1 1 d . .
H9 H 0.3207 0.3614 0.2020 0.029 Uiso 1 1 calc R U
C10 C 0.41617(17) 0.4570(3) 0.19685(13) 0.0240(6) Uani 1 1 d . .
H10 H 0.4262 0.4018 0.1680 0.029 Uiso 1 1 calc R U
C11 C 0.46436(17) 0.5612(3) 0.21947(13) 0.0239(6) Uani 1 1 d . .
H11 H 0.5082 0.5764 0.2067 0.029 Uiso 1 1 calc R U
C12 C 0.44901(16) 0.6436(3) 0.26070(12) 0.0203(6) Uani 1 1 d . .
H12 H 0.4827 0.7145 0.2761 0.024 Uiso 1 1 calc R U
C13 C 0.32140(14) 0.8772(2) 0.29261(11) 0.0156(5) Uani 1 1 d . .
C14 C 0.34795(16) 0.9190(3) 0.24614(12) 0.0197(6) Uani 1 1 d . .
H14 H 0.3856 0.8696 0.2357 0.024 Uiso 1 1 calc R U
C15 C 0.32024(16) 1.0320(3) 0.21480(12) 0.0225(6) Uani 1 1 d . .
H15 H 0.3385 1.0588 0.1829 0.027 Uiso 1 1 calc R U
C16 C 0.26599(16) 1.1051(3) 0.23020(12) 0.0215(6) Uani 1 1 d . .
H16 H 0.2466 1.1813 0.2081 0.026 Uiso 1 1 calc R U
C17 C 0.23931(15) 1.0692(2) 0.27740(12) 0.0179(5) Uani 1 1 d . .
C18 C 0.18425(17) 1.1508(3) 0.29953(12) 0.0213(6) Uani 1 1 d . .
C19 C 0.13042(16) 1.0596(3) 0.31818(12) 0.0195(6) Uani 1 1 d . .
C20 C 0.05192(17) 1.0849(3) 0.31008(13) 0.0270(6) Uani 1 1 d . .
H20 H 0.0285 1.1614 0.2902 0.032 Uiso 1 1 calc R U
C21 C 0.00717(17) 1.0010(3) 0.33046(14) 0.0309(7) Uani 1 1 d . .
H21 H -0.0464 1.0201 0.3245 0.037 Uiso 1 1 calc R U
C22 C 0.04036(16) 0.8890(3) 0.35951(13) 0.0236(6) Uani 1 1 d . .
H22 H 0.0097 0.8330 0.3744 0.028 Uiso 1 1 calc R U
C23 C 0.11828(15) 0.8575(2) 0.36713(11) 0.0167(5) Uani 1 1 d . .
C24 C 0.16169(15) 0.9447(3) 0.34605(12) 0.0175(5) Uani 1 1 d . .
C25 C 0.26717(15) 0.9547(2) 0.30722(12) 0.0168(5) Uani 1 1 d . .
C26 C 0.23492(19) 1.2259(3) 0.35674(14) 0.0300(7) Uani 1 1 d . .
H26A H 0.2648 1.1661 0.3886 0.045 Uiso 1 1 calc R U
H26B H 0.2005 1.2775 0.3722 0.045 Uiso 1 1 calc R U
H26C H 0.2715 1.2816 0.3457 0.045 Uiso 1 1 calc R U
C27 C 0.13720(18) 1.2453(3) 0.25045(14) 0.0262(6) Uani 1 1 d . .
H27A H 0.1736 1.3016 0.2396 0.039 Uiso 1 1 calc R U
H27B H 0.1030 1.2962 0.2664 0.039 Uiso 1 1 calc R U
H27C H 0.1049 1.1985 0.2140 0.039 Uiso 1 1 calc R U
C28 C 0.07456(15) 0.6005(3) 0.38992(12) 0.0179(5) Uani 1 1 d . .
C29 C 0.05777(16) 0.5153(3) 0.34083(12) 0.0191(6) Uani 1 1 d . .
H29 H 0.0914 0.5114 0.3171 0.023 Uiso 1 1 calc R U
C30 C -0.00778(17) 0.4367(3) 0.32663(13) 0.0237(6) Uani 1 1 d . .
H30 H -0.0197 0.3807 0.2925 0.028 Uiso 1 1 calc R U
C31 C -0.05579(17) 0.4394(3) 0.36200(14) 0.0252(6) Uani 1 1 d . .
H31 H -0.1004 0.3850 0.3524 0.030 Uiso 1 1 calc R U
C32 C -0.03865(17) 0.5218(3) 0.41150(14) 0.0263(6) Uani 1 1 d . .
H32 H -0.0713 0.5227 0.4361 0.032 Uiso 1 1 calc R U
C33 C 0.02550(16) 0.6025(3) 0.42530(13) 0.0224(6) Uani 1 1 d . .
H33 H 0.0363 0.6595 0.4589 0.027 Uiso 1 1 calc R U
C34 C 0.18863(15) 0.7456(3) 0.48526(12) 0.0175(5) Uani 1 1 d . .
C35 C 0.19570(16) 0.6500(3) 0.52858(12) 0.0212(6) Uani 1 1 d . .
H35 H 0.1835 0.5644 0.5155 0.025 Uiso 1 1 calc R U
C36 C 0.22034(17) 0.6789(3) 0.59060(13) 0.0272(7) Uani 1 1 d . .
H36 H 0.2243 0.6134 0.6197 0.033 Uiso 1 1 calc R U
C37 C 0.2391(2) 0.8026(3) 0.61002(14) 0.0351(8) Uani 1 1 d . .
H37 H 0.2551 0.8226 0.6524 0.042 Uiso 1 1 calc R U
C38 C 0.2346(2) 0.8975(3) 0.56768(15) 0.0402(8) Uani 1 1 d . .
H38 H 0.2495 0.9821 0.5812 0.048 Uiso 1 1 calc R U
C39 C 0.20846(19) 0.8695(3) 0.50564(14) 0.0293(7) Uani 1 1 d . .
H39 H 0.2041 0.9357 0.4768 0.035 Uiso 1 1 calc R U
C40 C 0.33098(15) 0.5873(2) 0.44731(11) 0.0129(5) Uani 1 1 d . .
C41 C 0.36760(15) 0.6784(3) 0.49707(13) 0.0202(6) Uani 1 1 d . .
C42 C 0.43928(19) 0.6936(3) 0.60493(13) 0.0328(7) Uani 1 1 d . .
H42A H 0.4383 0.6496 0.6424 0.039 Uiso 1 1 calc R U
H42B H 0.4120 0.7764 0.6021 0.039 Uiso 1 1 calc R U
C43 C 0.52398(19) 0.7162(3) 0.60937(15) 0.0344(8) Uani 1 1 d . .
H43A H 0.5511 0.6343 0.6127 0.052 Uiso 1 1 calc R U
H43B H 0.5507 0.7680 0.6457 0.052 Uiso 1 1 calc R U
H43C H 0.5249 0.7610 0.5726 0.052 Uiso 1 1 calc R U
O1 O 0.24065(10) 0.91554(17) 0.35427(8) 0.0154(4) Uani 1 1 d . .
O2 O 0.37367(12) 0.79119(19) 0.49114(9) 0.0263(4) Uani 1 1 d . .
O3 O 0.39806(12) 0.6166(2) 0.55141(9) 0.0276(5) Uani 1 1 d . .
F1 F 0.28739(9) 0.49561(15) 0.46534(7) 0.0221(3) Uani 1 1 d . .
F2 F 0.38931(9) 0.51803(15) 0.43661(7) 0.0226(3) Uani 1 1 d . .
P1 P 0.35875(4) 0.72722(6) 0.33305(3) 0.01328(14) Uani 1 1 d . .
P2 P 0.15891(4) 0.70681(6) 0.40395(3) 0.01381(14) Uani 1 1 d . .
Br1 Br 0.16437(2) 0.68394(3) 0.25566(2) 0.01777(7) Uani 1 1 d . .
Pd1 Pd 0.25760(2) 0.65873(2) 0.36530(2) 0.01288(6) Uani 1 1 d . .

loop_
_atom_site_aniso_label
_atom_site_aniso_U_11
_atom_site_aniso_U_22
_atom_site_aniso_U_33
_atom_site_aniso_U_23
_atom_site_aniso_U_13
_atom_site_aniso_U_12
C1 0.0161(13) 0.0197(13) 0.0142(12) 0.0022(10) 0.0042(10) -0.0021(11)
C2 0.0172(13) 0.0212(14) 0.0167(13) -0.0010(11) 0.0043(11) -0.0024(11)
C3 0.0263(15) 0.0271(15) 0.0184(14) -0.0043(12) 0.0050(12) -0.0086(13)
C4 0.0220(15) 0.0385(18) 0.0235(15) 0.0053(13) -0.0040(12) -0.0115(14)
C5 0.0211(15) 0.0312(17) 0.0397(18) 0.0162(15) -0.0034(14) 0.0001(13)
C6 0.0187(14) 0.0204(14) 0.0298(15) 0.0046(12) 0.0012(12) -0.0006(11)
C7 0.0153(12) 0.0162(13) 0.0154(12) 0.0016(10) 0.0040(10) 0.0027(10)
C8 0.0195(13) 0.0178(13) 0.0232(14) 0.0020(11) 0.0084(11) 0.0003(11)
C9 0.0295(15) 0.0193(14) 0.0248(15) -0.0052(12) 0.0094(13) -0.0028(12)
C10 0.0323(16) 0.0211(14) 0.0219(14) 0.0020(11) 0.0133(13) 0.0073(12)
C11 0.0252(15) 0.0239(15) 0.0268(15) 0.0066(12) 0.0144(12) 0.0057(12)
C12 0.0193(13) 0.0185(14) 0.0240(14) 0.0029(11) 0.0084(11) -0.0003(11)
C13 0.0122(12) 0.0158(13) 0.0141(12) 0.0011(10) -0.0014(10) -0.0028(10)
C14 0.0175(13) 0.0203(14) 0.0199(13) 0.0008(11) 0.0047(11) -0.0034(11)
C15 0.0226(14) 0.0246(15) 0.0192(13) 0.0059(11) 0.0056(11) -0.0036(12)
C16 0.0215(14) 0.0149(13) 0.0228(14) 0.0042(11) 0.0008(11) -0.0029(11)
C17 0.0179(13) 0.0158(13) 0.0159(12) -0.0011(10) 0.0007(10) -0.0029(11)
C18 0.0236(14) 0.0175(14) 0.0184(13) 0.0016(11) 0.0017(11) 0.0022(11)
C19 0.0216(14) 0.0181(13) 0.0165(13) 0.0005(11) 0.0035(11) 0.0035(11)
C20 0.0258(15) 0.0273(16) 0.0279(15) 0.0068(13) 0.0090(13) 0.0118(13)
C21 0.0209(15) 0.0379(18) 0.0346(17) 0.0094(14) 0.0104(13) 0.0123(14)
C22 0.0201(14) 0.0267(15) 0.0243(14) 0.0031(12) 0.0081(12) 0.0033(12)
C23 0.0164(13) 0.0178(13) 0.0131(12) -0.0006(10) 0.0016(10) 0.0026(11)
C24 0.0150(12) 0.0197(13) 0.0150(12) -0.0025(10) 0.0017(10) 0.0028(11)
C25 0.0152(12) 0.0167(13) 0.0151(12) -0.0003(10) 0.0009(10) -0.0037(10)
C26 0.0379(18) 0.0211(15) 0.0265(16) -0.0053(12) 0.0052(14) -0.0020(13)
C27 0.0308(16) 0.0170(14) 0.0294(16) 0.0079(12) 0.0086(13) 0.0066(12)
C28 0.0159(13) 0.0174(13) 0.0191(13) 0.0011(11) 0.0044(11) -0.0012(11)
C29 0.0198(13) 0.0175(13) 0.0218(14) 0.0009(11) 0.0095(11) 0.0009(11)
C30 0.0248(15) 0.0201(14) 0.0277(15) -0.0032(12) 0.0111(12) -0.0029(12)
C31 0.0214(14) 0.0241(15) 0.0327(16) -0.0017(13) 0.0123(13) -0.0073(12)
C32 0.0212(14) 0.0338(17) 0.0284(15) -0.0019(13) 0.0141(12) -0.0035(13)
C33 0.0207(14) 0.0277(15) 0.0199(13) -0.0039(12) 0.0083(11) -0.0010(12)
C34 0.0141(12) 0.0216(14) 0.0164(13) -0.0011(11) 0.0049(10) 0.0021(11)
C35 0.0184(13) 0.0240(14) 0.0199(14) 0.0006(11) 0.0050(11) -0.0007(11)
C36 0.0217(14) 0.0411(18) 0.0185(14) 0.0094(13) 0.0064(12) 0.0042(13)
C37 0.0369(18) 0.046(2) 0.0192(15) -0.0050(14) 0.0052(13) 0.0027(15)
C38 0.059(2) 0.0293(18) 0.0249(16) -0.0095(14) 0.0052(16) -0.0027(16)
C39 0.0386(18) 0.0241(15) 0.0218(15) -0.0010(12) 0.0058(13) -0.0008(14)
C40 0.0203(13) 0.0061(11) 0.0212(13) 0.0030(10) 0.0185(11) 0.0007(10)
C41 0.0140(13) 0.0206(15) 0.0313(15) 0.0034(12) 0.0147(12) 0.0023(11)
C42 0.0354(17) 0.046(2) 0.0121(13) -0.0107(13) 0.0019(13) 0.0029(15)
C43 0.0311(17) 0.0361(18) 0.0284(16) -0.0083(14) 0.0003(14) 0.0080(14)
O1 0.0152(9) 0.0155(9) 0.0155(9) 0.0023(7) 0.0050(7) 0.0024(7)
O2 0.0248(11) 0.0226(11) 0.0260(11) -0.0027(9) 0.0017(9) -0.0017(9)
O3 0.0313(11) 0.0298(11) 0.0156(9) 0.0007(8) 0.0002(8) -0.0008(9)
F1 0.0222(8) 0.0189(8) 0.0239(8) 0.0040(7) 0.0063(7) -0.0018(7)
F2 0.0219(8) 0.0227(8) 0.0234(8) 0.0033(7) 0.0080(7) 0.0075(7)
P1 0.0118(3) 0.0134(3) 0.0139(3) 0.0004(2) 0.0033(2) -0.0006(2)
P2 0.0126(3) 0.0151(3) 0.0133(3) -0.0001(3) 0.0039(3) -0.0001(3)
Br1 0.01437(13) 0.02231(14) 0.01411(13) 0.00013(10) 0.00160(10) -0.00248(10)
Pd1 0.01149(10) 0.01423(10) 0.01190(10) 0.00048(7) 0.00266(7) -0.00023(7)

loop_
_atom_type_symbol
_atom_type_description
_atom_type_scat_dispersion_real
_atom_type_scat_dispersion_imag
_atom_type_scat_source
C C 0.0033 0.0016 'International Tables Vol C Tables 4.2.6.8 and 6.1.1.4'
H H 0.0000 0.0000 'International Tables Vol C Tables 4.2.6.8 and 6.1.1.4'
O O 0.0106 0.0060 'International Tables Vol C Tables 4.2.6.8 and 6.1.1.4'
F F 0.0171 0.0103 'International Tables Vol C Tables 4.2.6.8 and 6.1.1.4'
P P 0.1023 0.0942 'International Tables Vol C Tables 4.2.6.8 and 6.1.1.4'
Br Br -0.2901 2.4595 'International Tables Vol C Tables 4.2.6.8 and 6.1.1.4'
Pd Pd -0.9988 1.0072 'International Tables Vol C Tables 4.2.6.8 and 6.1.1.4'

loop_
_geom_angle_atom_site_label_1
_geom_angle_atom_site_label_2
_geom_angle_atom_site_label_3
_geom_angle
C6 C1 C2 119.1(2)
C6 C1 P1 120.4(2)
C2 C1 P1 120.5(2)
C3 C2 C1 120.3(3)
C3 C2 H2 119.9
C1 C2 H2 119.9
C4 C3 C2 120.1(3)
C4 C3 H3 120.0
C2 C3 H3 120.0
C3 C4 C5 119.9(3)
C3 C4 H4 120.1
C5 C4 H4 120.1
C6 C5 C4 120.3(3)
C6 C5 H5 119.9
C4 C5 H5 119.9
C5 C6 C1 120.4(3)
C5 C6 H6 119.8
C1 C6 H6 119.8
C8 C7 C12 118.5(2)
C8 C7 P1 117.8(2)
C12 C7 P1 123.7(2)
C9 C8 C7 120.6(3)
C9 C8 H8 119.7
C7 C8 H8 119.7
C10 C9 C8 120.3(3)
C10 C9 H9 119.8
C8 C9 H9 119.8
C11 C10 C9 119.5(3)
C11 C10 H10 120.2
C9 C10 H10 120.2
C10 C11 C12 120.5(3)
C10 C11 H11 119.8
C12 C11 H11 119.8
C11 C12 C7 120.5(3)
C11 C12 H12 119.7
C7 C12 H12 119.7
C14 C13 C25 117.3(2)
C14 C13 P1 120.1(2)
C25 C13 P1 122.6(2)
C15 C14 C13 121.1(3)
C15 C14 H14 119.5
C13 C14 H14 119.5
C16 C15 C14 119.8(3)
C16 C15 H15 120.1
C14 C15 H15 120.1
C15 C16 C17 121.3(3)
C15 C16 H16 119.4
C17 C16 H16 119.4
C16 C17 C25 117.5(2)
C16 C17 C18 123.6(2)
C25 C17 C18 118.8(2)
C17 C18 C19 107.1(2)
C17 C18 C27 111.8(2)
C19 C18 C27 111.9(2)
C17 C18 C26 108.3(2)
C19 C18 C26 108.8(2)
C27 C18 C26 108.9(2)
C20 C19 C24 117.5(3)
C20 C19 C18 124.0(2)
C24 C19 C18 118.6(2)
C21 C20 C19 121.2(3)
C21 C20 H20 119.4
C19 C20 H20 119.4
C20 C21 C22 120.1(3)
C20 C21 H21 120.0
C22 C21 H21 120.0
C21 C22 C23 120.8(3)
C21 C22 H22 119.6
C23 C22 H22 119.6
C22 C23 C24 117.5(2)
C22 C23 P2 119.3(2)
C24 C23 P2 123.2(2)
C19 C24 C23 122.9(2)
C19 C24 O1 118.9(2)
C23 C24 O1 118.2(2)
C17 C25 O1 118.8(2)
C17 C25 C13 123.0(2)
O1 C25 C13 118.3(2)
C18 C26 H26A 109.5
C18 C26 H26B 109.5
H26A C26 H26B 109.5
C18 C26 H26C 109.5
H26A C26 H26C 109.5
H26B C26 H26C 109.5
C18 C27 H27A 109.5
C18 C27 H27B 109.5
H27A C27 H27B 109.5
C18 C27 H27C 109.5
H27A C27 H27C 109.5
H27B C27 H27C 109.5
C29 C28 C33 119.0(2)
C29 C28 P2 118.2(2)
C33 C28 P2 122.9(2)
C30 C29 C28 120.3(2)
C30 C29 H29 119.9
C28 C29 H29 119.9
C31 C30 C29 120.2(3)
C31 C30 H30 119.9
C29 C30 H30 119.9
C30 C31 C32 119.9(3)
C30 C31 H31 120.1
C32 C31 H31 120.1
C33 C32 C31 120.5(3)
C33 C32 H32 119.8
C31 C32 H32 119.8
C32 C33 C28 120.2(3)
C32 C33 H33 119.9
C28 C33 H33 119.9
C39 C34 C35 118.6(3)
C39 C34 P2 120.8(2)
C35 C34 P2 120.5(2)
C36 C35 C34 120.6(3)
C36 C35 H35 119.7
C34 C35 H35 119.7
C37 C36 C35 120.1(3)
C37 C36 H36 120.0
C35 C36 H36 120.0
C36 C37 C38 119.9(3)
C36 C37 H37 120.1
C38 C37 H37 120.1
C37 C38 C39 120.2(3)
C37 C38 H38 119.9
C39 C38 H38 119.9
C38 C39 C34 120.6(3)
C38 C39 H39 119.7
C34 C39 H39 119.7
F2 C40 F1 103.63(18)
F2 C40 C41 108.7(2)
F1 C40 C41 111.2(2)
F2 C40 Pd1 108.50(15)
F1 C40 Pd1 106.22(16)
C41 C40 Pd1 117.70(17)
O2 C41 O3 123.6(3)
O2 C41 C40 125.8(3)
O3 C41 C40 110.5(2)
O3 C42 C43 110.8(2)
O3 C42 H42A 109.5
C43 C42 H42A 109.5
O3 C42 H42B 109.5
C43 C42 H42B 109.5
H42A C42 H42B 108.1
C42 C43 H43A 109.5
C42 C43 H43B 109.5
H43A C43 H43B 109.5
C42 C43 H43C 109.5
H43A C43 H43C 109.5
H43B C43 H43C 109.5
C25 O1 C24 115.61(19)
C41 O3 C42 117.1(2)
C7 P1 C1 103.46(12)
C7 P1 C13 107.43(12)
C1 P1 C13 101.73(12)
C7 P1 Pd1 116.34(9)
C1 P1 Pd1 122.32(9)
C13 P1 Pd1 103.86(8)
C34 P2 C28 104.70(12)
C34 P2 C23 102.71(12)
C28 P2 C23 105.61(12)
C34 P2 Pd1 117.29(9)
C28 P2 Pd1 120.28(9)
C23 P2 Pd1 104.29(9)
C40 Pd1 P2 93.32(7)
C40 Pd1 P1 94.81(7)
P2 Pd1 P1 149.07(2)
C40 Pd1 Br1 164.45(7)
P2 Pd1 Br1 91.843(18)
P1 Pd1 Br1 88.210(18)

loop_
_geom_bond_atom_site_label_1
_geom_bond_atom_site_label_2
_geom_bond_distance
C1 C6 1.391(4)
C1 C2 1.395(4)
C1 P1 1.828(3)
C2 C3 1.395(4)
C2 H2 0.9500
C3 C4 1.381(4)
C3 H3 0.9500
C4 C5 1.389(5)
C4 H4 0.9500
C5 C6 1.387(4)
C5 H5 0.9500
C6 H6 0.9500
C7 C8 1.393(4)
C7 C12 1.401(4)
C7 P1 1.823(3)
C8 C9 1.392(4)
C8 H8 0.9500
C9 C10 1.386(4)
C9 H9 0.9500
C10 C11 1.385(4)
C10 H10 0.9500
C11 C12 1.387(4)
C11 H11 0.9500
C12 H12 0.9500
C13 C14 1.393(4)
C13 C25 1.401(4)
C13 P1 1.840(3)
C14 C15 1.393(4)
C14 H14 0.9500
C15 C16 1.384(4)
C15 H15 0.9500
C16 C17 1.392(4)
C16 H16 0.9500
C17 C25 1.393(4)
C17 C18 1.528(4)
C18 C19 1.528(4)
C18 C27 1.531(4)
C18 C26 1.547(4)
C19 C20 1.390(4)
C19 C24 1.393(4)
C20 C21 1.384(4)
C20 H20 0.9500
C21 C22 1.386(4)
C21 H21 0.9500
C22 C23 1.396(4)
C22 H22 0.9500
C23 C24 1.398(4)
C23 P2 1.829(3)
C24 O1 1.405(3)
C25 O1 1.396(3)
C26 H26A 0.9800
C26 H26B 0.9800
C26 H26C 0.9800
C27 H27A 0.9800
C27 H27B 0.9800
C27 H27C 0.9800
C28 C29 1.398(4)
C28 C33 1.399(4)
C28 P2 1.825(3)
C29 C30 1.387(4)
C29 H29 0.9500
C30 C31 1.383(4)
C30 H30 0.9500
C31 C32 1.386(4)
C31 H31 0.9500
C32 C33 1.381(4)
C32 H32 0.9500
C33 H33 0.9500
C34 C39 1.389(4)
C34 C35 1.396(4)
C34 P2 1.824(3)
C35 C36 1.388(4)
C35 H35 0.9500
C36 C37 1.379(5)
C36 H36 0.9500
C37 C38 1.382(5)
C37 H37 0.9500
C38 C39 1.386(4)
C38 H38 0.9500
C39 H39 0.9500
C40 F2 1.370(3)
C40 F1 1.395(3)
C40 C41 1.472(4)
C40 Pd1 2.055(3)
C41 O2 1.202(3)
C41 O3 1.357(3)
C42 O3 1.456(3)
C42 C43 1.515(5)
C42 H42A 0.9900
C42 H42B 0.9900
C43 H43A 0.9800
C43 H43B 0.9800
C43 H43C 0.9800
P1 Pd1 2.3121(7)
P2 Pd1 2.3078(7)
Br1 Pd1 2.5414(3)
